data_7130423
loop_
_publ_author_name
'liu, xin'
'Alimi, Lukman'
'Khashab, Niveen M.'

_publ_section_title
;
 Highly selective molecular sieving of cis- over trans-1,2-dichloroethene
 isomers
;
_journal_name_full 'Chemical Communications'
_journal_paper_doi 10.1039/D2CC03574J
_journal_year 2022
_chemical_formula_moiety 'C55 H56 Cl2 N6'
_chemical_formula_sum 'C55 H56 Cl2 N6'
_chemical_formula_weight 871.95
_space_group_crystal_system monoclinic
_space_group_IT_number 4
_space_group_name_Hall 'P 2yb'
_space_group_name_H-M_alt 'P 1 21 1'
_atom_sites_solution_hydrogens geom
_audit_creation_method SHELXL-2018/3
_audit_update_record
;
2022-06-08 deposited with the CCDC.	2022-07-27 downloaded from the CCDC.
;
_cell_angle_alpha 90
_cell_angle_beta 97.803(4)
_cell_angle_gamma 90
_cell_formula_units_Z 2
_cell_length_a 17.7583(19)
_cell_length_b 5.3589(6)
_cell_length_c 25.148(3)
_cell_measurement_reflns_used 2197
_cell_measurement_temperature 120(2)
_cell_measurement_theta_max 27.81
_cell_measurement_theta_min 2.35
_cell_volume 2371.0(5)
_computing_cell_refinement 'Bruker SAINT'
_computing_data_collection 'Bruker APEX2'
_computing_data_reduction 'Bruker SAINT'
_computing_molecular_graphics 'Bruker SHELXTL'
_computing_publication_material 'Bruker SHELXTL'
_computing_structure_refinement 'SHELXL-2018/3 (Sheldrick, 2018)'
_computing_structure_solution 'SHELXT 2014/5 (Sheldrick, 2014)'
_diffrn_ambient_temperature 120(2)
_diffrn_measured_fraction_theta_full 0.999
_diffrn_measured_fraction_theta_max 0.997
_diffrn_measurement_device_type 'Bruker APEX-II CCD'
_diffrn_measurement_method '\f and \w scans'
_diffrn_radiation_type MoK\a
_diffrn_radiation_wavelength 0.71073
_diffrn_reflns_av_R_equivalents 0.1788
_diffrn_reflns_av_unetI/netI 0.2126
_diffrn_reflns_Laue_measured_fraction_full 0.999
_diffrn_reflns_Laue_measured_fraction_max 0.997
_diffrn_reflns_limit_h_max 23
_diffrn_reflns_limit_h_min -23
_diffrn_reflns_limit_k_max 7
_diffrn_reflns_limit_k_min -7
_diffrn_reflns_limit_l_max 33
_diffrn_reflns_limit_l_min -33
_diffrn_reflns_number 42751
_diffrn_reflns_point_group_measured_fraction_full 0.998
_diffrn_reflns_point_group_measured_fraction_max 0.995
_diffrn_reflns_theta_full 28.000
_diffrn_reflns_theta_max 28.412
_diffrn_reflns_theta_min 2.128
_exptl_absorpt_coefficient_mu 0.181
_exptl_absorpt_correction_type multi-scan
_exptl_absorpt_process_details SADABS
_exptl_crystal_colour Yellow
_exptl_crystal_density_diffrn 1.221
_exptl_crystal_description Block
_exptl_crystal_F_000 924
_exptl_crystal_size_max 0.201
_exptl_crystal_size_mid 0.095
_exptl_crystal_size_min 0.063
_exptl_transmission_factor_max 0.982
_exptl_transmission_factor_min 0.967
_refine_diff_density_max 0.736
_refine_diff_density_min -0.937
_refine_diff_density_rms 0.074
_refine_ls_abs_structure_details
;
 Flack x determined using 1336 quotients [(I+)-(I-)]/[(I+)+(I-)]
 (Parsons, Flack and Wagner, Acta Cryst. B69 (2013) 249-259).
;
_refine_ls_abs_structure_Flack 0.12(10)
_refine_ls_extinction_method none
_refine_ls_goodness_of_fit_ref 1.007
_refine_ls_hydrogen_treatment constr
_refine_ls_matrix_type full
_refine_ls_number_parameters 568
_refine_ls_number_reflns 11849
_refine_ls_number_restraints 1
_refine_ls_restrained_S_all 1.007
_refine_ls_R_factor_all 0.2071
_refine_ls_R_factor_gt 0.0934
_refine_ls_shift/su_max 0.000
_refine_ls_shift/su_mean 0.000
_refine_ls_structure_factor_coef Fsqd
_refine_ls_weighting_details 'w=1/[\s^2^(Fo^2^)+(0.0716P)^2^+1.0042P] where P=(Fo^2^+2Fc^2^)/3'
_refine_ls_weighting_scheme calc
_refine_ls_wR_factor_gt 0.1769
_refine_ls_wR_factor_ref 0.2273
_reflns_Friedel_coverage 0.807
_reflns_Friedel_fraction_full 0.997
_reflns_Friedel_fraction_max 0.992
_reflns_number_gt 5639
_reflns_number_total 11849
_reflns_threshold_expression 'I > 2\s(I)'
_cod_data_source_file d2cc03574j2.cif
_cod_data_source_block 1A
_cod_depositor_comments
;
The following automatic conversions were performed:

data item '_exptl_absorpt_correction_type' value 'Multi-scan' was
changed to 'multi-scan' in accordance with the
/home/data/users/saulius/crontab/automatic-downloads/rss-feeds/RSC/lib/dictionaries/cif_core.dic
dictionary named 'cif_core.dic' version 2.4.2 last updated on
2011-04-26.

Automatic conversion script
Id: cif_fix_values 7556 2019-12-06 15:28:31Z antanas 
;
_cod_original_sg_symbol_H-M 'P 21'
_cod_database_code 7130423
_shelx_shelxl_version_number 2018/3
_shelx_space_group_comment
;
The symmetry employed for this shelxl refinement is uniquely defined
by the following loop, which should always be used as a source of
symmetry information in preference to the above space-group names.
They are only intended as comments.
;

loop_
_space_group_symop_operation_xyz
'x, y, z'
'-x, y+1/2, -z'

loop_
_atom_site_label
_atom_site_type_symbol
_atom_site_fract_x
_atom_site_fract_y
_atom_site_fract_z
_atom_site_U_iso_or_equiv
_atom_site_adp_type
_atom_site_occupancy
_atom_site_site_symmetry_order
_atom_site_calc_flag
_atom_site_refinement_flags_posn
_atom_site_refinement_flags_adp
_atom_site_refinement_flags_occupancy
_atom_site_disorder_assembly
_atom_site_disorder_group
N6 N 0.7464(3) 0.1282(13) 0.5229(2) 0.0205(14) Uani 1 1 d . . . . .
N1 N 0.2590(3) 0.3011(13) 0.1783(2) 0.0248(16) Uani 1 1 d . . . . .
N4 N 0.8456(3) 0.9186(14) 0.1113(2) 0.0230(15) Uani 1 1 d . . . . .
N5 N 0.8821(3) 0.2331(13) 0.4737(2) 0.0219(14) Uani 1 1 d . . . . .
N3 N 0.7139(3) 0.8596(14) 0.0321(2) 0.0255(15) Uani 1 1 d . . . . .
N2 N 0.2739(3) -0.0014(13) 0.2729(2) 0.0224(15) Uani 1 1 d . . . . .
C34 C 0.8563(4) 0.4256(15) 0.3866(3) 0.0190(16) Uani 1 1 d . . . . .
C26 C 0.8446(4) 0.6805(15) 0.1917(3) 0.0182(16) Uani 1 1 d . . . . .
C36 C 0.8537(4) 0.4161(16) 0.4446(2) 0.0209(17) Uani 1 1 d . . . . .
H36 H 0.830220 0.549151 0.461183 0.025 Uiso 1 1 calc R U . . .
C10 C 0.4814(4) 0.4639(16) 0.0930(3) 0.0231(18) Uani 1 1 d . . . . .
C28 C 0.8694(4) 0.4573(15) 0.2765(3) 0.0189(16) Uani 1 1 d . . . . .
C33 C 0.8984(4) 0.2456(15) 0.3618(3) 0.0215(16) Uani 1 1 d . . . . .
H33 H 0.922764 0.113231 0.382633 0.026 Uiso 1 1 calc R U . . .
C45 C 0.5932(4) 0.2499(16) 0.4782(3) 0.0215(17) Uani 1 1 d . . . . .
H45 H 0.616344 0.355765 0.506057 0.026 Uiso 1 1 calc R U . . .
C32 C 0.9043(4) 0.2600(15) 0.3085(3) 0.0214(17) Uani 1 1 d . . . . .
H32 H 0.932263 0.136240 0.292451 0.026 Uiso 1 1 calc R U . . .
C8 C 0.3725(4) 0.3901(16) 0.1404(3) 0.0226(17) Uani 1 1 d . . . . .
C29 C 0.8263(4) 0.6377(15) 0.3010(3) 0.0220(17) Uani 1 1 d . . . . .
C37 C 0.8791(4) 0.2506(16) 0.5315(2) 0.0218(17) Uani 1 1 d . . . . .
H37 H 0.860509 0.420235 0.539932 0.026 Uiso 1 1 calc R U . . .
C27 C 0.8767(4) 0.4845(16) 0.2211(3) 0.0233(17) Uani 1 1 d . . . . .
H27 H 0.904463 0.363348 0.204191 0.028 Uiso 1 1 calc R U . . .
C44 C 0.6324(4) 0.0376(16) 0.4640(3) 0.0239(18) Uani 1 1 d . . . . .
C43 C 0.7093(4) -0.0225(17) 0.4905(3) 0.0249(18) Uani 1 1 d . . . . .
H43 H 0.731610 -0.177739 0.483235 0.030 Uiso 1 1 calc R U . . .
C18 C 0.6711(4) 0.9144(17) 0.0665(3) 0.0257(18) Uani 1 1 d . . . . .
H18 H 0.680825 1.064133 0.086448 0.031 Uiso 1 1 calc R U . . .
C39 C 0.9585(4) 0.2033(16) 0.6218(3) 0.0214(17) Uani 1 1 d . . . . .
H39A H 1.010717 0.173881 0.640082 0.026 Uiso 1 1 calc R U . . .
H39B H 0.940647 0.365134 0.634363 0.026 Uiso 1 1 calc R U . . .
C17 C 0.5284(4) 0.3982(18) 0.0546(3) 0.0277(19) Uani 1 1 d . . . . .
H17 H 0.516751 0.252916 0.033444 0.033 Uiso 1 1 calc R U . . .
C25 C 0.8542(4) 0.7098(17) 0.1345(3) 0.0250(18) Uani 1 1 d . . . . .
H25 H 0.867135 0.568289 0.114884 0.030 Uiso 1 1 calc R U . . .
C24 C 0.8510(4) 0.9233(17) 0.0529(3) 0.0227(18) Uani 1 1 d . . . . .
H24 H 0.857919 0.749615 0.039890 0.027 Uiso 1 1 calc R U . . .
C51 C 0.3832(4) 0.0596(16) 0.3392(3) 0.0223(17) Uani 1 1 d . . . . .
C46 C 0.5221(4) 0.3068(16) 0.4526(3) 0.0232(18) Uani 1 1 d . . . . .
H46 H 0.496188 0.450013 0.463034 0.028 Uiso 1 1 calc R U . . .
C9 C 0.4180(4) 0.3207(17) 0.1022(3) 0.0259(19) Uani 1 1 d . . . . .
H9 H 0.406141 0.173301 0.081768 0.031 Uiso 1 1 calc R U . . .
C42 C 0.8232(4) 0.0551(16) 0.5466(3) 0.0208(17) Uani 1 1 d . . . . .
H42 H 0.835879 -0.110497 0.531734 0.025 Uiso 1 1 calc R U . . .
C11 C 0.4988(4) 0.6834(16) 0.1244(3) 0.0240(18) Uani 1 1 d . . . . .
C23 C 0.9171(4) 1.0839(16) 0.0419(3) 0.0243(18) Uani 1 1 d . . . . .
H23A H 0.965163 1.010263 0.059639 0.029 Uiso 1 1 calc R U . . .
H23B H 0.911890 1.252590 0.057022 0.029 Uiso 1 1 calc R U . . .
C47 C 0.4871(4) 0.1501(16) 0.4102(3) 0.0231(18) Uani 1 1 d . . . . .
C13 C 0.3908(4) 0.6056(16) 0.1711(3) 0.0255(18) Uani 1 1 d . . . . .
H13 H 0.360308 0.651587 0.197756 0.031 Uiso 1 1 calc R U . . .
C30 C 0.7918(4) 0.8366(16) 0.2688(3) 0.0237(17) Uani 1 1 d . . . . .
H30 H 0.761724 0.955553 0.284328 0.028 Uiso 1 1 calc R U . . .
C6 C 0.2007(4) 0.1130(16) 0.1871(3) 0.0210(17) Uani 1 1 d . . . . .
H6 H 0.213321 -0.052129 0.171987 0.025 Uiso 1 1 calc R U . . .
C52 C 0.4217(4) -0.1561(17) 0.3264(3) 0.0289(19) Uani 1 1 d . . . . .
H52 H 0.399194 -0.261268 0.298176 0.035 Uiso 1 1 calc R U . . .
C31 C 0.8011(4) 0.8596(17) 0.2163(3) 0.0250(18) Uani 1 1 d . . . . .
H31 H 0.778477 0.995823 0.195867 0.030 Uiso 1 1 calc R U . . .
C54 C 0.3092(4) 0.1334(17) 0.3094(3) 0.0244(18) Uani 1 1 d . . . . .
H54 H 0.287186 0.287458 0.317996 0.029 Uiso 1 1 calc R U . . .
C49 C 0.5985(4) -0.1162(17) 0.4242(3) 0.0269(18) Uani 1 1 d . . . . .
H49 H 0.624613 -0.261646 0.415226 0.032 Uiso 1 1 calc R U . . .
C35 C 0.8219(4) 0.6130(16) 0.3565(3) 0.0229(17) Uani 1 1 d . . . . .
H35 H 0.793581 0.733018 0.373287 0.027 Uiso 1 1 calc R U . . .
C7 C 0.3080(4) 0.2301(17) 0.1494(3) 0.0250(18) Uani 1 1 d . . . . .
H7 H 0.303021 0.069783 0.133191 0.030 Uiso 1 1 calc R U . . .
C48 C 0.5252(4) -0.0638(15) 0.3961(3) 0.0224(17) Uani 1 1 d . . . . .
C15 C 0.6074(4) 0.7598(17) 0.0770(3) 0.0263(18) Uani 1 1 d . . . . .
C16 C 0.5904(4) 0.5376(16) 0.0470(3) 0.0270(19) Uani 1 1 d . . . . .
H16 H 0.622157 0.485867 0.021590 0.032 Uiso 1 1 calc R U . . .
C12 C 0.4511(4) 0.7495(17) 0.1635(3) 0.0291(19) Uani 1 1 d . . . . .
H12 H 0.461814 0.896010 0.184476 0.035 Uiso 1 1 calc R U . . .
C40 C 0.9068(4) -0.0031(17) 0.6358(3) 0.0271(19) Uani 1 1 d . . . . .
H40A H 0.906374 -0.005848 0.675136 0.033 Uiso 1 1 calc R U . . .
H40B H 0.926595 -0.165634 0.625135 0.033 Uiso 1 1 calc R U . . .
C41 C 0.8251(4) 0.0333(18) 0.6073(3) 0.0261(19) Uani 1 1 d . . . . .
H41A H 0.793456 -0.110013 0.615526 0.031 Uiso 1 1 calc R U . . .
H41B H 0.803280 0.186288 0.621155 0.031 Uiso 1 1 calc R U . . .
C21 C 0.8464(4) 1.2162(18) -0.0466(3) 0.0292(19) Uani 1 1 d . . . . .
H21A H 0.841378 1.389953 -0.034152 0.035 Uiso 1 1 calc R U . . .
H21B H 0.848046 1.220026 -0.085742 0.035 Uiso 1 1 calc R U . . .
C1 C 0.1996(4) 0.0924(17) 0.2475(3) 0.0243(19) Uani 1 1 d . . . . .
H1 H 0.189606 0.260099 0.262554 0.029 Uiso 1 1 calc R U . . .
C53 C 0.4907(4) -0.2171(17) 0.3535(3) 0.030(2) Uani 1 1 d . . . . .
H53 H 0.515952 -0.363272 0.343958 0.036 Uiso 1 1 calc R U . . .
C14 C 0.5622(4) 0.8250(17) 0.1148(3) 0.0291(19) Uani 1 1 d . . . . .
H14 H 0.574144 0.972087 0.135256 0.035 Uiso 1 1 calc R U . . .
C19 C 0.7754(4) 1.0304(17) 0.0250(3) 0.0250(18) Uani 1 1 d . . . . .
H19 H 0.765616 1.195246 0.041398 0.030 Uiso 1 1 calc R U . . .
C50 C 0.4155(4) 0.2070(16) 0.3814(3) 0.0235(17) Uani 1 1 d . . . . .
H50 H 0.388736 0.349670 0.391243 0.028 Uiso 1 1 calc R U . . .
C22 C 0.9197(4) 1.1039(18) -0.0184(3) 0.032(2) Uani 1 1 d . . . . .
H22A H 0.963259 1.209743 -0.024857 0.038 Uiso 1 1 calc R U . . .
H22B H 0.927243 0.935974 -0.033195 0.038 Uiso 1 1 calc R U . . .
C38 C 0.9591(4) 0.2125(17) 0.5617(3) 0.0243(18) Uani 1 1 d . . . . .
H38A H 0.980408 0.054674 0.549690 0.029 Uiso 1 1 calc R U . . .
H38B H 0.992275 0.350794 0.552940 0.029 Uiso 1 1 calc R U . . .
C5 C 0.1229(4) 0.2037(18) 0.1602(3) 0.030(2) Uani 1 1 d . . . . .
H5A H 0.112889 0.372437 0.173610 0.036 Uiso 1 1 calc R U . . .
H5B H 0.123298 0.215179 0.120921 0.036 Uiso 1 1 calc R U . . .
C20 C 0.7784(4) 1.0652(17) -0.0350(3) 0.028(2) Uani 1 1 d . . . . .
H20A H 0.780045 0.899178 -0.052093 0.033 Uiso 1 1 calc R U . . .
H20B H 0.731334 1.149956 -0.051376 0.033 Uiso 1 1 calc R U . . .
C2 C 0.1382(4) -0.0907(18) 0.2590(3) 0.029(2) Uani 1 1 d . . . . .
H2A H 0.137896 -0.102996 0.298230 0.034 Uiso 1 1 calc R U . . .
H2B H 0.149780 -0.258152 0.245550 0.034 Uiso 1 1 calc R U . . .
C4 C 0.0602(4) 0.0278(18) 0.1716(3) 0.030(2) Uani 1 1 d . . . . .
H4A H 0.067246 -0.136144 0.154809 0.036 Uiso 1 1 calc R U . . .
H4B H 0.010426 0.095637 0.155455 0.036 Uiso 1 1 calc R U . . .
C3 C 0.0601(4) -0.0074(19) 0.2321(3) 0.031(2) Uani 1 1 d . . . . .
H3A H 0.046180 0.151742 0.248259 0.037 Uiso 1 1 calc R U . . .
H3B H 0.021709 -0.134153 0.238363 0.037 Uiso 1 1 calc R U . . .
C55 C 0.6134(6) 0.469(2) 0.2532(4) 0.066(4) Uani 1 1 d . . . . .
H55A H 0.640512 0.617922 0.269163 0.079 Uiso 1 1 calc R U . . .
H55B H 0.561453 0.521132 0.237954 0.079 Uiso 1 1 calc R U . . .
Cl1 Cl 0.66060(14) 0.3571(6) 0.20116(11) 0.0574(8) Uani 1 1 d . . . . .
Cl2 Cl 0.6074(5) 0.2586(11) 0.3016(3) 0.269(5) Uani 1 1 d . . . . .

loop_
_atom_site_aniso_label
_atom_site_aniso_U_11
_atom_site_aniso_U_22
_atom_site_aniso_U_33
_atom_site_aniso_U_23
_atom_site_aniso_U_13
_atom_site_aniso_U_12
N6 0.013(3) 0.027(4) 0.020(3) 0.003(3) -0.004(2) -0.001(3)
N1 0.021(3) 0.034(5) 0.020(3) 0.002(3) 0.004(2) -0.005(3)
N4 0.023(3) 0.034(4) 0.012(3) 0.005(3) 0.003(2) 0.001(3)
N5 0.021(3) 0.033(4) 0.012(3) 0.001(3) 0.003(2) 0.000(3)
N3 0.021(3) 0.035(4) 0.020(3) 0.006(3) 0.002(2) -0.002(3)
N2 0.015(3) 0.029(4) 0.022(3) 0.001(3) -0.004(2) 0.001(3)
C34 0.016(3) 0.026(5) 0.015(3) 0.002(3) 0.001(3) -0.005(3)
C26 0.019(3) 0.022(5) 0.013(3) 0.000(3) -0.001(3) -0.005(3)
C36 0.019(3) 0.030(5) 0.013(3) -0.002(3) -0.001(3) 0.001(3)
C10 0.017(4) 0.034(5) 0.017(3) 0.002(3) -0.001(3) -0.001(3)
C28 0.015(3) 0.023(5) 0.017(3) 0.001(3) -0.002(3) -0.002(3)
C33 0.020(4) 0.024(5) 0.018(3) 0.003(3) -0.002(3) 0.002(3)
C45 0.014(3) 0.027(5) 0.021(4) -0.006(3) -0.004(3) 0.003(3)
C32 0.017(3) 0.025(5) 0.022(4) -0.007(3) 0.003(3) -0.002(3)
C8 0.019(4) 0.027(5) 0.021(3) 0.003(3) -0.002(3) 0.000(4)
C29 0.024(4) 0.027(5) 0.015(3) 0.004(3) 0.001(3) 0.000(3)
C37 0.023(4) 0.030(5) 0.012(3) -0.002(3) 0.000(3) 0.005(4)
C27 0.023(4) 0.029(5) 0.017(3) -0.002(3) -0.002(3) -0.001(4)
C44 0.021(4) 0.030(5) 0.020(4) 0.002(3) -0.002(3) -0.001(4)
C43 0.014(4) 0.031(5) 0.028(4) 0.003(4) -0.004(3) 0.001(3)
C18 0.016(4) 0.038(5) 0.022(4) 0.004(4) 0.000(3) 0.000(4)
C39 0.018(3) 0.032(5) 0.013(3) 0.003(3) -0.002(3) -0.001(3)
C17 0.023(4) 0.033(5) 0.028(4) 0.005(4) 0.007(3) -0.008(4)
C25 0.019(4) 0.038(5) 0.017(3) 0.000(4) -0.001(3) -0.002(4)
C24 0.024(4) 0.028(5) 0.015(3) 0.001(3) -0.002(3) -0.001(3)
C51 0.016(4) 0.031(5) 0.020(4) -0.002(3) 0.001(3) -0.004(3)
C46 0.022(4) 0.023(5) 0.022(4) -0.001(3) -0.004(3) 0.002(3)
C9 0.019(4) 0.034(5) 0.023(4) 0.001(4) -0.002(3) -0.002(4)
C42 0.017(4) 0.030(5) 0.014(3) 0.000(3) 0.000(3) 0.001(3)
C11 0.015(4) 0.030(5) 0.027(4) 0.009(4) 0.001(3) 0.003(3)
C23 0.013(3) 0.036(5) 0.023(4) -0.002(4) -0.001(3) 0.002(4)
C47 0.015(3) 0.036(5) 0.018(4) -0.002(3) 0.000(3) -0.001(3)
C13 0.018(4) 0.029(5) 0.031(4) 0.005(4) 0.007(3) -0.001(4)
C30 0.022(4) 0.027(5) 0.021(4) 0.000(3) -0.002(3) 0.003(4)
C6 0.015(4) 0.026(5) 0.022(4) -0.004(3) 0.003(3) -0.005(3)
C52 0.024(4) 0.032(5) 0.028(4) -0.009(4) -0.007(3) -0.003(4)
C31 0.019(4) 0.038(5) 0.018(3) 0.004(4) 0.001(3) 0.001(4)
C54 0.012(3) 0.036(5) 0.025(4) 0.000(4) 0.000(3) 0.004(3)
C49 0.022(4) 0.025(5) 0.033(4) 0.001(4) -0.001(3) 0.002(4)
C35 0.020(4) 0.032(5) 0.016(3) -0.002(3) 0.000(3) 0.002(4)
C7 0.024(4) 0.031(5) 0.020(4) 0.003(4) 0.000(3) -0.006(4)
C48 0.023(4) 0.022(5) 0.021(4) 0.003(3) -0.002(3) -0.003(3)
C15 0.022(4) 0.034(5) 0.023(4) 0.003(4) 0.003(3) 0.006(4)
C16 0.017(4) 0.038(6) 0.025(4) 0.000(4) 0.002(3) 0.003(4)
C12 0.031(4) 0.031(5) 0.026(4) -0.004(4) 0.005(3) -0.002(4)
C40 0.022(4) 0.032(5) 0.024(4) 0.005(4) -0.007(3) 0.004(4)
C41 0.026(4) 0.044(6) 0.009(3) 0.001(3) 0.006(3) 0.000(4)
C21 0.037(4) 0.037(5) 0.013(3) 0.004(4) 0.004(3) -0.005(4)
C1 0.017(4) 0.039(5) 0.017(4) -0.001(4) 0.000(3) 0.001(4)
C53 0.022(4) 0.034(6) 0.029(4) -0.005(4) -0.010(3) 0.001(4)
C14 0.025(4) 0.030(5) 0.031(4) 0.006(4) 0.000(3) -0.007(4)
C19 0.026(4) 0.030(5) 0.018(4) 0.005(3) 0.000(3) -0.003(4)
C50 0.016(4) 0.026(5) 0.027(4) -0.004(4) -0.002(3) 0.001(3)
C22 0.026(4) 0.049(6) 0.022(4) 0.000(4) 0.011(3) -0.015(4)
C38 0.015(3) 0.037(5) 0.021(4) -0.002(4) -0.001(3) 0.001(4)
C5 0.021(4) 0.048(6) 0.017(4) 0.005(4) -0.009(3) 0.006(4)
C20 0.024(4) 0.043(6) 0.014(3) 0.006(4) -0.005(3) -0.007(4)
C2 0.025(4) 0.042(6) 0.021(4) 0.004(4) 0.007(3) -0.008(4)
C4 0.020(4) 0.047(6) 0.021(4) -0.009(4) -0.004(3) -0.005(4)
C3 0.025(4) 0.048(6) 0.019(4) -0.004(4) 0.001(3) -0.009(4)
C55 0.061(7) 0.070(9) 0.072(8) 0.020(7) 0.029(6) 0.028(7)
Cl1 0.0497(15) 0.0580(19) 0.0622(16) -0.0101(15) -0.0006(11) 0.0062(14)
Cl2 0.423(10) 0.133(5) 0.330(9) 0.137(6) 0.333(9) 0.161(6)

loop_
_atom_type_symbol
_atom_type_description
_atom_type_scat_dispersion_real
_atom_type_scat_dispersion_imag
_atom_type_scat_source
C C 0.0033 0.0016 'International Tables Vol C Tables 4.2.6.8 and 6.1.1.4'
H H 0.0000 0.0000 'International Tables Vol C Tables 4.2.6.8 and 6.1.1.4'
Cl Cl 0.1484 0.1585 'International Tables Vol C Tables 4.2.6.8 and 6.1.1.4'
N N 0.0061 0.0033 'International Tables Vol C Tables 4.2.6.8 and 6.1.1.4'
O O 0.0106 0.0060 'International Tables Vol C Tables 4.2.6.8 and 6.1.1.4'

loop_
_geom_angle_atom_site_label_1
_geom_angle_atom_site_label_2
_geom_angle_atom_site_label_3
_geom_angle
_geom_angle_site_symmetry_1
_geom_angle_site_symmetry_3
_geom_angle_publ_flag
C43 N6 C42 117.7(7) . . ?
C7 N1 C6 115.4(7) . . ?
C25 N4 C24 117.0(7) . . ?
C36 N5 C37 116.8(7) . . ?
C18 N3 C19 118.1(7) . . ?
C54 N2 C1 116.4(7) . . ?
C35 C34 C33 118.9(6) . . ?
C35 C34 C36 120.7(7) . . ?
C33 C34 C36 120.3(7) . . ?
C27 C26 C31 119.6(6) . . ?
C27 C26 C25 120.9(7) . . ?
C31 C26 C25 119.4(7) . . ?
N5 C36 C34 121.9(7) . . ?
N5 C36 H36 119.0 . . ?
C34 C36 H36 119.0 . . ?
C17 C10 C9 122.7(7) . . ?
C17 C10 C11 118.9(7) . . ?
C9 C10 C11 118.4(7) . . ?
C32 C28 C29 118.7(6) . . ?
C32 C28 C27 122.7(7) . . ?
C29 C28 C27 118.6(7) . . ?
C32 C33 C34 120.8(7) . . ?
C32 C33 H33 119.6 . . ?
C34 C33 H33 119.6 . . ?
C46 C45 C44 121.1(7) . . ?
C46 C45 H45 119.4 . . ?
C44 C45 H45 119.4 . . ?
C33 C32 C28 120.9(7) . . ?
C33 C32 H32 119.5 . . ?
C28 C32 H32 119.5 . . ?
C9 C8 C13 119.2(7) . . ?
C9 C8 C7 119.3(7) . . ?
C13 C8 C7 121.5(7) . . ?
C35 C29 C28 117.9(7) . . ?
C35 C29 C30 123.6(7) . . ?
C28 C29 C30 118.4(6) . . ?
N5 C37 C42 108.4(6) . . ?
N5 C37 C38 109.1(6) . . ?
C42 C37 C38 112.1(6) . . ?
N5 C37 H37 109.1 . . ?
C42 C37 H37 109.1 . . ?
C38 C37 H37 109.1 . . ?
C26 C27 C28 121.5(7) . . ?
C26 C27 H27 119.2 . . ?
C28 C27 H27 119.2 . . ?
C49 C44 C45 119.3(7) . . ?
C49 C44 C43 119.2(8) . . ?
C45 C44 C43 121.5(7) . . ?
N6 C43 C44 121.5(8) . . ?
N6 C43 H43 119.3 . . ?
C44 C43 H43 119.3 . . ?
N3 C18 C15 123.3(8) . . ?
N3 C18 H18 118.4 . . ?
C15 C18 H18 118.4 . . ?
C40 C39 C38 110.1(6) . . ?
C40 C39 H39A 109.6 . . ?
C38 C39 H39A 109.6 . . ?
C40 C39 H39B 109.6 . . ?
C38 C39 H39B 109.6 . . ?
H39A C39 H39B 108.2 . . ?
C16 C17 C10 121.7(8) . . ?
C16 C17 H17 119.2 . . ?
C10 C17 H17 119.2 . . ?
N4 C25 C26 121.5(8) . . ?
N4 C25 H25 119.3 . . ?
C26 C25 H25 119.3 . . ?
N4 C24 C23 110.3(6) . . ?
N4 C24 C19 106.8(6) . . ?
C23 C24 C19 110.8(7) . . ?
N4 C24 H24 109.6 . . ?
C23 C24 H24 109.6 . . ?
C19 C24 H24 109.6 . . ?
C50 C51 C52 118.9(7) . . ?
C50 C51 C54 119.0(7) . . ?
C52 C51 C54 122.2(7) . . ?
C45 C46 C47 119.9(7) . . ?
C45 C46 H46 120.0 . . ?
C47 C46 H46 120.0 . . ?
C8 C9 C10 121.5(8) . . ?
C8 C9 H9 119.3 . . ?
C10 C9 H9 119.3 . . ?
N6 C42 C37 108.4(6) . . ?
N6 C42 C41 108.7(6) . . ?
C37 C42 C41 112.0(6) . . ?
N6 C42 H42 109.2 . . ?
C37 C42 H42 109.2 . . ?
C41 C42 H42 109.2 . . ?
C14 C11 C12 123.3(8) . . ?
C14 C11 C10 117.8(7) . . ?
C12 C11 C10 118.8(7) . . ?
C24 C23 C22 110.6(6) . . ?
C24 C23 H23A 109.5 . . ?
C22 C23 H23A 109.5 . . ?
C24 C23 H23B 109.5 . . ?
C22 C23 H23B 109.5 . . ?
H23A C23 H23B 108.1 . . ?
C48 C47 C50 118.8(7) . . ?
C48 C47 C46 119.4(6) . . ?
C50 C47 C46 121.8(7) . . ?
C12 C13 C8 121.4(8) . . ?
C12 C13 H13 119.3 . . ?
C8 C13 H13 119.3 . . ?
C31 C30 C29 121.4(8) . . ?
C31 C30 H30 119.3 . . ?
C29 C30 H30 119.3 . . ?
N1 C6 C1 107.5(6) . . ?
N1 C6 C5 108.9(7) . . ?
C1 C6 C5 109.3(6) . . ?
N1 C6 H6 110.4 . . ?
C1 C6 H6 110.4 . . ?
C5 C6 H6 110.4 . . ?
C53 C52 C51 121.1(7) . . ?
C53 C52 H52 119.4 . . ?
C51 C52 H52 119.4 . . ?
C30 C31 C26 120.4(8) . . ?
C30 C31 H31 119.8 . . ?
C26 C31 H31 119.8 . . ?
N2 C54 C51 122.3(8) . . ?
N2 C54 H54 118.9 . . ?
C51 C54 H54 118.9 . . ?
C44 C49 C48 121.8(8) . . ?
C44 C49 H49 119.1 . . ?
C48 C49 H49 119.1 . . ?
C34 C35 C29 122.7(7) . . ?
C34 C35 H35 118.6 . . ?
C29 C35 H35 118.6 . . ?
N1 C7 C8 121.5(8) . . ?
N1 C7 H7 119.2 . . ?
C8 C7 H7 119.2 . . ?
C47 C48 C53 119.3(7) . . ?
C47 C48 C49 118.5(7) . . ?
C53 C48 C49 122.3(7) . . ?
C14 C15 C16 118.7(8) . . ?
C14 C15 C18 121.6(8) . . ?
C16 C15 C18 119.6(7) . . ?
C17 C16 C15 120.1(7) . . ?
C17 C16 H16 120.0 . . ?
C15 C16 H16 120.0 . . ?
C13 C12 C11 120.7(8) . . ?
C13 C12 H12 119.7 . . ?
C11 C12 H12 119.7 . . ?
C39 C40 C41 111.3(7) . . ?
C39 C40 H40A 109.4 . . ?
C41 C40 H40A 109.4 . . ?
C39 C40 H40B 109.4 . . ?
C41 C40 H40B 109.4 . . ?
H40A C40 H40B 108.0 . . ?
C42 C41 C40 111.5(6) . . ?
C42 C41 H41A 109.3 . . ?
C40 C41 H41A 109.3 . . ?
C42 C41 H41B 109.3 . . ?
C40 C41 H41B 109.3 . . ?
H41A C41 H41B 108.0 . . ?
C20 C21 C22 110.8(7) . . ?
C20 C21 H21A 109.5 . . ?
C22 C21 H21A 109.5 . . ?
C20 C21 H21B 109.5 . . ?
C22 C21 H21B 109.5 . . ?
H21A C21 H21B 108.1 . . ?
N2 C1 C2 108.7(7) . . ?
N2 C1 C6 108.9(6) . . ?
C2 C1 C6 109.9(6) . . ?
N2 C1 H1 109.8 . . ?
C2 C1 H1 109.8 . . ?
C6 C1 H1 109.8 . . ?
C52 C53 C48 120.5(8) . . ?
C52 C53 H53 119.7 . . ?
C48 C53 H53 119.7 . . ?
C15 C14 C11 122.7(8) . . ?
C15 C14 H14 118.6 . . ?
C11 C14 H14 118.6 . . ?
N3 C19 C20 109.0(6) . . ?
N3 C19 C24 109.4(7) . . ?
C20 C19 C24 110.6(6) . . ?
N3 C19 H19 109.3 . . ?
C20 C19 H19 109.3 . . ?
C24 C19 H19 109.3 . . ?
C51 C50 C47 121.4(8) . . ?
C51 C50 H50 119.3 . . ?
C47 C50 H50 119.3 . . ?
C21 C22 C23 110.6(6) . . ?
C21 C22 H22A 109.5 . . ?
C23 C22 H22A 109.5 . . ?
C21 C22 H22B 109.5 . . ?
C23 C22 H22B 109.5 . . ?
H22A C22 H22B 108.1 . . ?
C39 C38 C37 111.6(6) . . ?
C39 C38 H38A 109.3 . . ?
C37 C38 H38A 109.3 . . ?
C39 C38 H38B 109.3 . . ?
C37 C38 H38B 109.3 . . ?
H38A C38 H38B 108.0 . . ?
C4 C5 C6 111.1(7) . . ?
C4 C5 H5A 109.4 . . ?
C6 C5 H5A 109.4 . . ?
C4 C5 H5B 109.4 . . ?
C6 C5 H5B 109.4 . . ?
H5A C5 H5B 108.0 . . ?
C21 C20 C19 112.9(6) . . ?
C21 C20 H20A 109.0 . . ?
C19 C20 H20A 109.0 . . ?
C21 C20 H20B 109.0 . . ?
C19 C20 H20B 109.0 . . ?
H20A C20 H20B 107.8 . . ?
C1 C2 C3 111.1(7) . . ?
C1 C2 H2A 109.4 . . ?
C3 C2 H2A 109.4 . . ?
C1 C2 H2B 109.4 . . ?
C3 C2 H2B 109.4 . . ?
H2A C2 H2B 108.0 . . ?
C5 C4 C3 111.3(6) . . ?
C5 C4 H4A 109.4 . . ?
C3 C4 H4A 109.4 . . ?
C5 C4 H4B 109.4 . . ?
C3 C4 H4B 109.4 . . ?
H4A C4 H4B 108.0 . . ?
C2 C3 C4 110.6(6) . . ?
C2 C3 H3A 109.5 . . ?
C4 C3 H3A 109.5 . . ?
C2 C3 H3B 109.5 . . ?
C4 C3 H3B 109.5 . . ?
H3A C3 H3B 108.1 . . ?
Cl2 C55 Cl1 113.4(7) . . ?
Cl2 C55 H55A 108.9 . . ?
Cl1 C55 H55A 108.9 . . ?
Cl2 C55 H55B 108.9 . . ?
Cl1 C55 H55B 108.9 . . ?
H55A C55 H55B 107.7 . . ?

loop_
_geom_bond_atom_site_label_1
_geom_bond_atom_site_label_2
_geom_bond_distance
_geom_bond_site_symmetry_2
_geom_bond_publ_flag
N6 C43 1.266(10) . ?
N6 C42 1.465(9) . ?
N1 C7 1.265(9) . ?
N1 C6 1.483(9) . ?
N4 C25 1.262(11) . ?
N4 C24 1.482(8) . ?
N5 C36 1.285(10) . ?
N5 C37 1.465(8) . ?
N3 C18 1.262(9) . ?
N3 C19 1.454(10) . ?
N2 C54 1.266(10) . ?
N2 C1 1.473(9) . ?
C34 C35 1.354(11) . ?
C34 C33 1.416(10) . ?
C34 C36 1.466(9) . ?
C26 C27 1.363(11) . ?
C26 C31 1.425(11) . ?
C26 C25 1.479(9) . ?
C36 H36 0.9500 . ?
C10 C17 1.402(10) . ?
C10 C9 1.407(10) . ?
C10 C11 1.428(11) . ?
C28 C32 1.419(10) . ?
C28 C29 1.424(11) . ?
C28 C27 1.425(10) . ?
C33 C32 1.362(9) . ?
C33 H33 0.9500 . ?
C45 C46 1.371(9) . ?
C45 C44 1.405(11) . ?
C45 H45 0.9500 . ?
C32 H32 0.9500 . ?
C8 C9 1.389(10) . ?
C8 C13 1.403(12) . ?
C8 C7 1.473(11) . ?
C29 C35 1.414(10) . ?
C29 C30 1.426(10) . ?
C37 C42 1.526(11) . ?
C37 C38 1.531(9) . ?
C37 H37 1.0000 . ?
C27 H27 0.9500 . ?
C44 C49 1.371(11) . ?
C44 C43 1.472(10) . ?
C43 H43 0.9500 . ?
C18 C15 1.455(11) . ?
C18 H18 0.9500 . ?
C39 C40 1.509(11) . ?
C39 C38 1.514(9) . ?
C39 H39A 0.9900 . ?
C39 H39B 0.9900 . ?
C17 C16 1.365(11) . ?
C17 H17 0.9500 . ?
C25 H25 0.9500 . ?
C24 C23 1.512(11) . ?
C24 C19 1.539(10) . ?
C24 H24 1.0000 . ?
C51 C50 1.383(10) . ?
C51 C52 1.403(12) . ?
C51 C54 1.476(10) . ?
C46 C47 1.433(10) . ?
C46 H46 0.9500 . ?
C9 H9 0.9500 . ?
C42 C41 1.529(9) . ?
C42 H42 1.0000 . ?
C11 C14 1.405(11) . ?
C11 C12 1.427(10) . ?
C23 C22 1.526(10) . ?
C23 H23A 0.9900 . ?
C23 H23B 0.9900 . ?
C47 C48 1.402(11) . ?
C47 C50 1.408(9) . ?
C13 C12 1.354(11) . ?
C13 H13 0.9500 . ?
C30 C31 1.357(9) . ?
C30 H30 0.9500 . ?
C6 C1 1.527(10) . ?
C6 C5 1.533(10) . ?
C6 H6 1.0000 . ?
C52 C53 1.358(10) . ?
C52 H52 0.9500 . ?
C31 H31 0.9500 . ?
C54 H54 0.9500 . ?
C49 C48 1.422(9) . ?
C49 H49 0.9500 . ?
C35 H35 0.9500 . ?
C7 H7 0.9500 . ?
C48 C53 1.421(10) . ?
C15 C14 1.368(10) . ?
C15 C16 1.421(12) . ?
C16 H16 0.9500 . ?
C12 H12 0.9500 . ?
C40 C41 1.540(9) . ?
C40 H40A 0.9900 . ?
C40 H40B 0.9900 . ?
C41 H41A 0.9900 . ?
C41 H41B 0.9900 . ?
C21 C20 1.514(11) . ?
C21 C22 1.520(11) . ?
C21 H21A 0.9900 . ?
C21 H21B 0.9900 . ?
C1 C2 1.524(11) . ?
C1 H1 1.0000 . ?
C53 H53 0.9500 . ?
C14 H14 0.9500 . ?
C19 C20 1.529(9) . ?
C19 H19 1.0000 . ?
C50 H50 0.9500 . ?
C22 H22A 0.9900 . ?
C22 H22B 0.9900 . ?
C38 H38A 0.9900 . ?
C38 H38B 0.9900 . ?
C5 C4 1.517(12) . ?
C5 H5A 0.9900 . ?
C5 H5B 0.9900 . ?
C20 H20A 0.9900 . ?
C20 H20B 0.9900 . ?
C2 C3 1.525(10) . ?
C2 H2A 0.9900 . ?
C2 H2B 0.9900 . ?
C4 C3 1.534(10) . ?
C4 H4A 0.9900 . ?
C4 H4B 0.9900 . ?
C3 H3A 0.9900 . ?
C3 H3B 0.9900 . ?
C55 Cl2 1.672(11) . ?
C55 Cl1 1.752(10) . ?
C55 H55A 0.9900 . ?
C55 H55B 0.9900 . ?
